data_4112234
loop_
_publ_author_name
'Gary A. Molander'
'David J. St. Jean'
'Julia Haas'

_publ_section_title
;
 Toward a General Route to the Eunicellin Diterpenes: The Asymmetric Total
 Synthesis of Deacetoxyalcyonin Acetate
;
_journal_name_full 'Journal of the American Chemical Society'
_journal_page_first 1642
_journal_page_last 1643
_journal_paper_doi 10.1021/ja0398464
_journal_volume 126
_journal_year 2004
_chemical_formula_sum 'C17 H24 O4'
_chemical_formula_weight 292.36
_space_group_IT_number 19
_symmetry_cell_setting orthorhombic
_symmetry_Int_Tables_number 19
_symmetry_space_group_name_Hall 'P 2ac 2ab'
_symmetry_space_group_name_H-M 'P 21 21 21'
_atom_sites_solution_hydrogens geom
_atom_sites_solution_primary direct
_audit_creation_method SHELXL
_cell_angle_alpha 90.00
_cell_angle_beta 90.00
_cell_angle_gamma 90.00
_cell_formula_units_Z 4
_cell_length_a 6.5819(2)
_cell_length_b 11.1635(3)
_cell_length_c 21.5458(8)
_cell_measurement_temperature 200(2)
_cell_volume 1583.12(9)
_computing_structure_refinement 'SHELXL-93 (Sheldrick, 1993)'
_computing_structure_solution 'SIR92 (Altomare, 1993)'
_diffrn_ambient_temperature 200(2)
_diffrn_measurement_device 'image plate area detector'
_diffrn_measurement_device_type 'Rigaku R-AXIS IIc'
_diffrn_measurement_method 'phi oscillations'
_diffrn_radiation_monochromator graphite
_diffrn_radiation_source 'rotating anode'
_diffrn_radiation_type MoK\a
_diffrn_radiation_wavelength 0.71069
_diffrn_reflns_av_R_equivalents 0.0496
_diffrn_reflns_av_sigmaI/netI 0.0348
_diffrn_reflns_limit_h_max 7
_diffrn_reflns_limit_h_min -7
_diffrn_reflns_limit_k_max 13
_diffrn_reflns_limit_k_min -13
_diffrn_reflns_limit_l_max 25
_diffrn_reflns_limit_l_min -25
_diffrn_reflns_number 9839
_diffrn_reflns_theta_max 25.35
_diffrn_reflns_theta_min 2.63
_exptl_absorpt_coefficient_mu 0.086
_exptl_absorpt_correction_type none
_exptl_crystal_colour colorless
_exptl_crystal_density_diffrn 1.227
_exptl_crystal_description prism
_exptl_crystal_F_000 632
_exptl_crystal_size_max 0.30
_exptl_crystal_size_mid 0.12
_exptl_crystal_size_min 0.10
_refine_diff_density_max 0.121
_refine_diff_density_min -0.139
_refine_diff_density_rms 0.033
_refine_ls_extinction_coef 0.0250(27)
_refine_ls_extinction_expression Fc^*^=kFc[1+0.001xFc^2^\l^3^/sin(2\q)]^-1/4^
_refine_ls_extinction_method SHELXL
_refine_ls_goodness_of_fit_all 1.048
_refine_ls_goodness_of_fit_obs 1.057
_refine_ls_hydrogen_treatment constr
_refine_ls_matrix_type full
_refine_ls_number_parameters 287
_refine_ls_number_reflns 2868
_refine_ls_number_restraints 0
_refine_ls_restrained_S_all 1.048
_refine_ls_restrained_S_obs 1.057
_refine_ls_R_factor_all 0.0504
_refine_ls_R_factor_obs 0.0454
_refine_ls_shift/esd_max 0.023
_refine_ls_shift/esd_mean 0.005
_refine_ls_structure_factor_coef Fsqd
_refine_ls_weighting_details 'w=1/[\s^2^(Fo^2^)+(0.0449P)^2^+0.4455P] where P=(Fo^2^+2Fc^2^)/3'
_refine_ls_weighting_scheme calc
_refine_ls_wR_factor_all 0.1090
_refine_ls_wR_factor_obs 0.1052
_reflns_number_observed 2650
_reflns_number_total 2868
_reflns_observed_criterion >2sigma(I)
_cod_data_source_file ja0398464si20031203_080212_1.cif
_cod_data_source_block cmpd6
_cod_depositor_comments
;
The following automatic conversions were performed:

'_refine_ls_weighting_scheme' value 'calc
w=1/[\s^2^(Fo^2^)+(0.0449P)^2^+0.4455P] where P=(Fo^2^+2Fc^2^)/3' was
changed to 'calc'. New tag '_refine_ls_weighting_details' was
created. The value of the new tag was set to
'w=1/[\s^2^(Fo^2^)+(0.0449P)^2^+0.4455P] where P=(Fo^2^+2Fc^2^)/3'.

Automatic conversion script
Id: cif_fix_values 3143 2015-03-26 13:38:13Z robertas 
;
_cod_original_sg_symbol_H-M 'P 21 21 21 '
_cod_database_code 4112234

loop_
_symmetry_equiv_pos_as_xyz
'x, y, z'
'-x+1/2, -y, z+1/2'
'x+1/2, -y+1/2, -z'
'-x, y+1/2, -z+1/2'

loop_
_atom_site_aniso_label
_atom_site_aniso_U_11
_atom_site_aniso_U_22
_atom_site_aniso_U_33
_atom_site_aniso_U_23
_atom_site_aniso_U_13
_atom_site_aniso_U_12
C1 0.0478(13) 0.0420(12) 0.0512(14) -0.0045(11) 0.0015(11) 0.0058(11)
C2 0.0414(14) 0.066(2) 0.063(2) -0.0073(14) 0.0009(13) 0.0089(13)
C3 0.0468(15) 0.072(2) 0.059(2) -0.0173(14) 0.0104(13) -0.0047(14)
C4 0.0548(15) 0.0522(14) 0.0474(12) -0.0083(11) 0.0076(12) -0.0100(13)
C5 0.0431(12) 0.0420(12) 0.0434(11) 0.0022(10) 0.0001(11) -0.0020(10)
C6 0.0402(12) 0.0388(12) 0.0498(12) -0.0006(10) -0.0004(11) -0.0031(10)
C7 0.0381(11) 0.0346(11) 0.0479(12) -0.0035(10) -0.0004(10) 0.0003(9)
C8 0.0397(11) 0.0389(11) 0.0466(11) -0.0049(9) -0.0017(10) -0.0004(10)
C9 0.0468(13) 0.0429(12) 0.0445(13) 0.0014(11) -0.0013(11) 0.0033(11)
C10 0.0435(12) 0.0402(11) 0.0460(12) 0.0014(11) -0.0031(11) 0.0038(10)
C11 0.0390(13) 0.0386(11) 0.0472(13) -0.0011(10) -0.0030(11) 0.0015(10)
C12 0.061(2) 0.0425(12) 0.0514(14) -0.0048(12) 0.0007(13) 0.0055(12)
C13 0.076(2) 0.076(2) 0.085(2) -0.032(2) 0.006(2) -0.019(2)
C14 0.104(3) 0.069(2) 0.066(2) -0.015(2) 0.004(2) 0.030(2)
C15 0.081(2) 0.065(2) 0.056(2) 0.0034(14) 0.013(2) -0.017(2)
C16 0.0497(14) 0.0339(11) 0.0488(13) -0.0030(10) -0.0024(11) -0.0023(10)
C17 0.086(2) 0.0396(14) 0.068(2) 0.0104(14) -0.005(2) 0.0067(15)
O1 0.0416(8) 0.0451(9) 0.0476(8) -0.0044(8) -0.0047(7) -0.0015(7)
O2 0.0484(10) 0.0440(9) 0.0689(11) 0.0002(9) 0.0026(9) 0.0079(8)
O3 0.0636(11) 0.0420(9) 0.0546(10) 0.0078(8) 0.0032(9) 0.0043(8)
O4 0.0401(9) 0.0520(10) 0.0562(10) 0.0032(8) 0.0064(7) 0.0023(8)

loop_
_atom_site_label
_atom_site_type_symbol
_atom_site_fract_x
_atom_site_fract_y
_atom_site_fract_z
_atom_site_U_iso_or_equiv
_atom_site_thermal_displace_type
_atom_site_occupancy
_atom_site_calc_flag
C1 C 0.6755(4) 0.5090(2) 0.64443(12) 0.0470(6) Uani 1 d
C2 C 0.8921(4) 0.5596(3) 0.64544(14) 0.0569(7) Uani 1 d
C3 C 0.9064(4) 0.6678(3) 0.60541(13) 0.0595(7) Uani 1 d
C4 C 0.7529(4) 0.7417(2) 0.59460(11) 0.0514(6) Uani 1 d
C5 C 0.5483(4) 0.7251(2) 0.62552(11) 0.0428(5) Uani 1 d
C6 C 0.5188(4) 0.8193(2) 0.67763(11) 0.0429(5) Uani 1 d
C7 C 0.2984(3) 0.8298(2) 0.69785(10) 0.0402(5) Uani 1 d
C8 C 0.2292(3) 0.7527(2) 0.74155(10) 0.0418(5) Uani 1 d
C9 C 0.3591(4) 0.6552(2) 0.76720(12) 0.0447(5) Uani 1 d
C10 C 0.5577(4) 0.6497(2) 0.73143(11) 0.0432(5) Uani 1 d
C11 C 0.5278(4) 0.6080(2) 0.66353(11) 0.0416(5) Uani 1 d
C12 C 0.6230(4) 0.4505(2) 0.58097(13) 0.0518(6) Uani 1 d
C13 C 0.4040(6) 0.4079(4) 0.5784(2) 0.0792(10) Uani 1 d
C14 C 0.7668(7) 0.3471(4) 0.5667(2) 0.0797(10) Uani 1 d
C15 C 0.7692(6) 0.8480(3) 0.55205(15) 0.0674(8) Uani 1 d
C16 C 0.1671(4) 0.9228(2) 0.67412(11) 0.0441(5) Uani 1 d
C17 C 0.1432(6) 1.0916(3) 0.6081(2) 0.0645(8) Uani 1 d
O1 O 0.6357(2) 0.77005(14) 0.72741(7) 0.0448(4) Uani 1 d
O2 O -0.0077(3) 0.94157(15) 0.69092(8) 0.0538(5) Uani 1 d
O3 O 0.2590(3) 0.99074(15) 0.63067(8) 0.0534(4) Uani 1 d
O4 O 0.0408(2) 0.75442(15) 0.76571(8) 0.0494(4) Uani 1 d
H1 H 0.6604(43) 0.4406(25) 0.6766(13) 0.058(8) Uiso 1 d
H2B H 0.9984(50) 0.4968(27) 0.6299(14) 0.073(9) Uiso 1 d
H2A H 0.9359(54) 0.5800(28) 0.6919(15) 0.084(10) Uiso 1 d
H3 H 1.0369(50) 0.6878(27) 0.5832(14) 0.074(9) Uiso 1 d
H4 H -0.0423(59) 0.8196(32) 0.7400(16) 0.096(11) Uiso 1 d
H5 H 0.4327(40) 0.7386(21) 0.5946(12) 0.050(7) Uiso 1 d
H6 H 0.5635(38) 0.9017(21) 0.6681(11) 0.041(6) Uiso 1 d
H9B H 0.3802(42) 0.6722(25) 0.8086(13) 0.057(7) Uiso 1 d
H9A H 0.2813(37) 0.5756(22) 0.7647(11) 0.042(6) Uiso 1 d
H10 H 0.6576(41) 0.6037(23) 0.7551(12) 0.049(7) Uiso 1 d
H11 H 0.3946(36) 0.5782(18) 0.6594(10) 0.030(5) Uiso 1 d
H12 H 0.6423(41) 0.5136(25) 0.5491(13) 0.054(7) Uiso 1 d
H13A H 0.2943(86) 0.4832(51) 0.5808(26) 0.161(20) Uiso 1 d
H13B H 0.3924(56) 0.3550(32) 0.6101(16) 0.079(12) Uiso 1 d
H13C H 0.3750(60) 0.3578(35) 0.5372(18) 0.100(12) Uiso 1 d
H14C H 0.7200(54) 0.2977(34) 0.5286(17) 0.098(12) Uiso 1 d
H14A H 0.7666(71) 0.2915(43) 0.6035(21) 0.136(17) Uiso 1 d
H14B H 0.9058(78) 0.3825(39) 0.5552(21) 0.122(17) Uiso 1 d
H15B H 0.6722(55) 0.8454(34) 0.5170(17) 0.092(12) Uiso 1 d
H15C H 0.9167(56) 0.8560(28) 0.5344(15) 0.080(10) Uiso 1 d
H15A H 0.7369(45) 0.9252(27) 0.5721(14) 0.063(8) Uiso 1 d
H17C H 0.0922(59) 1.1434(33) 0.6427(19) 0.103(12) Uiso 1 d
H17A H 0.0250(70) 1.0604(34) 0.5855(18) 0.109(13) Uiso 1 d
H17B H 0.2402(59) 1.1299(31) 0.5781(17) 0.090(11) Uiso 1 d

loop_
_atom_type_symbol
_atom_type_description
_atom_type_scat_dispersion_real
_atom_type_scat_dispersion_imag
_atom_type_scat_source
C C 0.0033 0.0016 'International Tables Vol C Tables 4.2.6.8 and 6.1.1.4'
H H 0.0000 0.0000 'International Tables Vol C Tables 4.2.6.8 and 6.1.1.4'
O O 0.0106 0.0060 'International Tables Vol C Tables 4.2.6.8 and 6.1.1.4'

loop_
_geom_angle_atom_site_label_1
_geom_angle_atom_site_label_2
_geom_angle_atom_site_label_3
_geom_angle
C11 C1 C2 108.7(2)
C11 C1 C12 113.6(2)
C2 C1 C12 111.9(2)
C11 C1 H1 107.0(16)
C2 C1 H1 110.5(16)
C12 C1 H1 104.9(15)
C3 C2 C1 110.5(2)
C3 C2 H2B 108.5(16)
C1 C2 H2B 111.8(17)
C3 C2 H2A 110.7(18)
C1 C2 H2A 110.1(19)
H2B C2 H2A 105.2(25)
C4 C3 C2 124.0(2)
C4 C3 H3 115.4(18)
C2 C3 H3 120.6(18)
C3 C4 C15 122.9(3)
C3 C4 C5 121.7(2)
C15 C4 C5 115.4(3)
C4 C5 C6 110.3(2)
C4 C5 C11 114.4(2)
C6 C5 C11 100.3(2)
C4 C5 H5 110.9(14)
C6 C5 H5 106.2(14)
C11 C5 H5 113.9(14)
O1 C6 C7 109.2(2)
O1 C6 C5 102.4(2)
C7 C6 C5 112.3(2)
O1 C6 H6 110.7(15)
C7 C6 H6 105.8(15)
C5 C6 H6 116.4(14)
C8 C7 C16 120.1(2)
C8 C7 C6 118.1(2)
C16 C7 C6 121.7(2)
O4 C8 C7 124.8(2)
O4 C8 C9 113.3(2)
C7 C8 C9 121.9(2)
C8 C9 C10 109.6(2)
C8 C9 H9B 107.1(18)
C10 C9 H9B 111.7(18)
C8 C9 H9A 109.1(13)
C10 C9 H9A 111.6(13)
H9B C9 H9A 107.6(22)
O1 C10 C9 107.4(2)
O1 C10 C11 105.6(2)
C9 C10 C11 112.5(2)
O1 C10 H10 106.4(15)
C9 C10 H10 109.5(15)
C11 C10 H10 114.9(15)
C1 C11 C5 114.4(2)
C1 C11 C10 113.1(2)
C5 C11 C10 103.6(2)
C1 C11 H11 108.2(13)
C5 C11 H11 109.1(13)
C10 C11 H11 108.3(13)
C13 C12 C14 110.1(3)
C13 C12 C1 112.0(2)
C14 C12 C1 111.0(2)
C13 C12 H12 108.6(16)
C14 C12 H12 108.6(15)
C1 C12 H12 106.4(16)
C12 C13 H13A 112.3(29)
C12 C13 H13B 104.9(24)
H13A C13 H13B 113.8(35)
C12 C13 H13C 111.4(22)
H13A C13 H13C 108.6(35)
H13B C13 H13C 105.6(28)
C12 C14 H14C 112.3(20)
C12 C14 H14A 107.9(26)
H14C C14 H14A 107.2(31)
C12 C14 H14B 108.1(25)
H14C C14 H14B 106.2(31)
H14A C14 H14B 115.3(37)
C4 C15 H15B 113.4(22)
C4 C15 H15C 110.8(18)
H15B C15 H15C 108.9(27)
C4 C15 H15A 114.0(17)
H15B C15 H15A 102.7(28)
H15C C15 H15A 106.5(24)
O2 C16 O3 122.0(2)
O2 C16 C7 125.5(2)
O3 C16 C7 112.4(2)
O3 C17 H17C 112.1(21)
O3 C17 H17A 108.0(23)
H17C C17 H17A 108.0(31)
O3 C17 H17B 102.3(21)
H17C C17 H17B 116.5(29)
H17A C17 H17B 109.7(29)
C6 O1 C10 102.2(2)
C16 O3 C17 115.8(2)
C8 O4 H4 106.4(20)

loop_
_geom_bond_atom_site_label_1
_geom_bond_atom_site_label_2
_geom_bond_distance
C1 C11 1.528(3)
C1 C2 1.534(4)
C1 C12 1.554(3)
C1 H1 1.04(3)
C2 C3 1.488(4)
C2 H2B 1.05(3)
C2 H2A 1.07(3)
C3 C4 1.325(4)
C3 H3 1.01(3)
C4 C15 1.503(4)
C4 C5 1.514(3)
C5 C6 1.551(3)
C5 C11 1.548(3)
C5 H5 1.02(3)
C6 O1 1.430(3)
C6 C7 1.519(3)
C6 H6 0.99(2)
C7 C8 1.355(3)
C7 C16 1.444(3)
C8 O4 1.345(3)
C8 C9 1.490(3)
C9 C10 1.518(3)
C9 H9B 0.92(3)
C9 H9A 1.03(3)
C10 O1 1.441(3)
C10 C11 1.548(3)
C10 H10 0.98(3)
C11 H11 0.94(2)
C12 C13 1.519(5)
C12 C14 1.524(4)
C12 H12 0.99(3)
C13 H13A 1.11(6)
C13 H13B 0.91(3)
C13 H13C 1.07(4)
C14 H14C 1.04(4)
C14 H14A 1.01(5)
C14 H14B 1.03(5)
C15 H15B 0.99(4)
C15 H15C 1.05(4)
C15 H15A 0.99(3)
C16 O2 1.224(3)
C16 O3 1.348(3)
C17 O3 1.444(3)
C17 H17C 1.00(4)
C17 H17A 0.98(5)
C17 H17B 1.00(4)
O4 H4 1.07(4)
